data_7706334
loop_
_publ_author_name
'Deorukhkar, Neel'
'Besnard, C\'eline'
'Gu\'en\'ee, Laure'
'Piguet, Claude'

_publ_section_title
;
 Tuning spin-crossover transition temperatures in non-symmetrical
 homoleptic meridional/facial [Fe(didentate)<sub>3</sub>]<sup>2+</sup>
 complexes: what for and who cares about it?
;
_journal_issue 4
_journal_name_full 'Dalton transactions (Cambridge, England : 2003)'
_journal_page_first 1206
_journal_page_last 1223
_journal_paper_doi 10.1039/d0dt03828h
_journal_volume 50
_journal_year 2021
_chemical_formula_moiety 'C36 H30 N12 Zn, 2(B F4), 2[C2H3N]'
_chemical_formula_sum 'C40 H36 B2 F8 N14 Zn'
_chemical_formula_weight 951.82
_space_group_crystal_system triclinic
_space_group_IT_number 2
_space_group_name_Hall '-P 1'
_space_group_name_H-M_alt 'P -1'
_atom_sites_solution_hydrogens geom
_atom_sites_solution_primary dual
_atom_sites_solution_secondary difmap
_audit_creation_date 2020-10-25
_audit_creation_method
;
Olex2 1.3
(compiled 2020.07.31 svn.rc2a77460 for OlexSys, GUI svn.r6145)
;
_audit_update_record
;
2020-10-30 deposited with the CCDC.	2020-12-15 downloaded from the CCDC.
;
_cell_angle_alpha 77.910(3)
_cell_angle_beta 83.652(3)
_cell_angle_gamma 73.048(4)
_cell_formula_units_Z 2
_cell_length_a 11.8497(5)
_cell_length_b 13.0576(5)
_cell_length_c 14.6652(5)
_cell_measurement_reflns_used 6408
_cell_measurement_temperature 180.01(10)
_cell_measurement_theta_max 68.7510
_cell_measurement_theta_min 4.5260
_cell_volume 2119.41(15)
_computing_cell_refinement 'CrysAlisPro 1.171.38.43d (Rigaku OD, 2015)'
_computing_data_collection 'CrysAlisPro 1.171.38.43d (Rigaku OD, 2015)'
_computing_data_reduction 'CrysAlisPro 1.171.38.43d (Rigaku OD, 2015)'
_computing_molecular_graphics 'Olex2 1.3 (Dolomanov et al., 2009)'
_computing_publication_material 'Olex2 1.3 (Dolomanov et al., 2009)'
_computing_structure_refinement 'SHELXL 2018/3 (Sheldrick, 2015)'
_computing_structure_solution 'SHELXL 2018/3 (Sheldrick, 2015)'
_diffrn_ambient_environment N~2~
_diffrn_ambient_temperature 180.01(10)
_diffrn_detector 'CCD plate'
_diffrn_detector_area_resol_mean 10.4670
_diffrn_detector_type Atlas
_diffrn_measured_fraction_theta_full 0.998
_diffrn_measured_fraction_theta_max 0.983
_diffrn_measurement_details
;
List of Runs (angles in degrees, time in seconds):

  # Type    Start    End  Width  t~exp~   \w     \q     \k     \f   Frames
#--------------------------------------------------------------------------
  1  \w   -110.00 -12.00   1.00    1.00    --  -38.13 -38.00 -60.00   98
  2  \w    -53.00  44.00   1.00    1.00    --  -38.13  19.00 120.00   97
  3  \w     51.00  77.00   1.00    1.00    --   38.13-125.00  30.00   26
  4  \w    -32.00  71.00   1.00    1.00    --   38.13 -57.00-180.00  103
  5  \w     24.00  88.00   1.00    1.00    --   38.13-125.00-180.00   64
  6  \w     19.00 121.00   1.00    4.00    --  100.00 -30.00  60.00  102
  7  \w     19.00 105.00   1.00    4.00    --  100.00-111.00 -90.00   86
  8  \w     19.00  87.00   1.00    4.00    --  100.00 -77.00  90.00   68
  9  \w     64.00 132.00   1.00    4.00    --  100.00  30.00  90.00   68
 10  \w     88.00 113.00   1.00    4.00    --  100.00-111.00-180.00   25
 11  \w    144.00 174.00   1.00    4.00    --  100.00  30.00  90.00   30
 12  \w     73.00 132.00   1.00    4.00    --  100.00 178.00 -60.00   59
 13  \w     22.00  85.00   1.00    4.00    --  100.00 -61.00 -60.00   63
 14  \w     19.00  46.00   1.00    4.00    --  100.00 -94.00   0.00   27
 15  \w     42.00  74.00   1.00    4.00    --  100.00 -61.00  30.00   32
 16  \w     20.00 109.00   1.00    4.00    --  100.00 -94.00  30.00   89
 17  \w     69.00 129.00   1.00    4.00    --  100.00  45.00 -90.00   60
 18  \w    108.00 133.00   1.00    4.00    --  100.00 -61.00  30.00   25
 19  \w     99.00 151.00   1.00    4.00    --  100.00 178.00 -90.00   52
 20  \w     14.00  91.00   1.00    4.00    --  100.00 -94.00 -60.00   77
 21  \w     76.00 113.00   1.00    4.00    --  100.00-111.00   0.00   37
 22  \w     40.00 159.00   1.00    4.00    --  100.00   0.00-120.00  119
;
_diffrn_measurement_device 'four-circle diffractometer'
_diffrn_measurement_device_type 'SuperNova, Dual, Cu at zero, Atlas'
_diffrn_measurement_method '\w scans'
_diffrn_orient_matrix_type 'CrysAlisPro convention (1999,Acta A55,543-557)'
_diffrn_orient_matrix_UB_11 -0.0787111000
_diffrn_orient_matrix_UB_12 0.0346797000
_diffrn_orient_matrix_UB_13 -0.0841841000
_diffrn_orient_matrix_UB_21 -0.0688238000
_diffrn_orient_matrix_UB_22 -0.0825277000
_diffrn_orient_matrix_UB_23 0.0465262000
_diffrn_orient_matrix_UB_31 -0.0871350000
_diffrn_orient_matrix_UB_32 0.0880178000
_diffrn_orient_matrix_UB_33 0.0481911000
_diffrn_radiation_monochromator mirror
_diffrn_radiation_probe x-ray
_diffrn_radiation_type 'Cu K\a'
_diffrn_radiation_wavelength 1.54184
_diffrn_reflns_av_R_equivalents 0.0312
_diffrn_reflns_av_unetI/netI 0.0345
_diffrn_reflns_Laue_measured_fraction_full 0.998
_diffrn_reflns_Laue_measured_fraction_max 0.983
_diffrn_reflns_limit_h_max 14
_diffrn_reflns_limit_h_min -14
_diffrn_reflns_limit_k_max 15
_diffrn_reflns_limit_k_min -15
_diffrn_reflns_limit_l_max 17
_diffrn_reflns_limit_l_min -16
_diffrn_reflns_number 16019
_diffrn_reflns_point_group_measured_fraction_full 0.998
_diffrn_reflns_point_group_measured_fraction_max 0.983
_diffrn_reflns_theta_full 67.500
_diffrn_reflns_theta_max 68.837
_diffrn_reflns_theta_min 3.602
_diffrn_source 'micro-focus sealed X-ray tube'
_diffrn_source_type 'SuperNova (Cu) X-ray Source'
_exptl_absorpt_coefficient_mu 1.547
_exptl_absorpt_correction_T_max 0.883
_exptl_absorpt_correction_T_min 0.679
_exptl_absorpt_correction_type analytical
_exptl_absorpt_process_details
;
CrysAlisPro 1.171.38.43d (Rigaku Oxford Diffraction, 2015)
Analytical numeric absorption correction using a multifaceted crystal
			model based on expressions derived by R.C. Clark & J.S. Reid.
(Clark, R. C. & Reid, J. S. (1995). Acta Cryst. A51, 887-897)
Empirical absorption correction using spherical harmonics,
 implemented in SCALE3 ABSPACK scaling algorithm.
;
_exptl_crystal_colour colourless
_exptl_crystal_colour_primary colourless
_exptl_crystal_density_diffrn 1.491
_exptl_crystal_description needle
_exptl_crystal_F_000 972
_exptl_crystal_size_max 0.495
_exptl_crystal_size_mid 0.162
_exptl_crystal_size_min 0.127
_refine_diff_density_max 0.933
_refine_diff_density_min -0.559
_refine_diff_density_rms 0.064
_refine_ls_extinction_method none
_refine_ls_goodness_of_fit_ref 1.048
_refine_ls_hydrogen_treatment constr
_refine_ls_matrix_type full
_refine_ls_number_parameters 535
_refine_ls_number_reflns 7730
_refine_ls_number_restraints 0
_refine_ls_restrained_S_all 1.048
_refine_ls_R_factor_all 0.0686
_refine_ls_R_factor_gt 0.0564
_refine_ls_shift/su_max 0.001
_refine_ls_shift/su_mean 0.000
_refine_ls_structure_factor_coef Fsqd
_refine_ls_weighting_details 'w=1/[\s^2^(Fo^2^)+(0.0857P)^2^+1.7806P] where P=(Fo^2^+2Fc^2^)/3'
_refine_ls_weighting_scheme calc
_refine_ls_wR_factor_gt 0.1545
_refine_ls_wR_factor_ref 0.1657
_reflns_Friedel_coverage 0.000
_reflns_number_gt 6327
_reflns_number_total 7730
_reflns_threshold_expression 'I > 2\s(I)'
_cod_data_source_file d0dt03828h2.cif
_cod_data_source_block 2_ZnL6BF4
_cod_depositor_comments 'Adding full bibliography for 7706322--7706338.cif.'
_cod_original_cell_volume 2119.42(15)
_cod_database_code 7706334
_shelx_shelxl_version_number 2018/3
_chemical_oxdiff_formula 'C36 H30 B2 F8 N12 Zn'
_shelx_space_group_comment
;
The symmetry employed for this shelxl refinement is uniquely defined
by the following loop, which should always be used as a source of
symmetry information in preference to the above space-group names.
They are only intended as comments.
;
_reflns_odcompleteness_completeness 99.89
_reflns_odcompleteness_iscentric 1
_reflns_odcompleteness_theta 66.97
_olex2_refinement_description
;
1. Fixed Uiso
 At 1.2 times of:
  All C(H) groups
 At 1.5 times of:
  All C(H,H,H) groups
2.a Aromatic/amide H refined with riding coordinates:
 C2(H2), C3(H3), C4(H4), C5(H5), C10(H10), C11(H11), C12(H12), C14(H14),
 C15(H15), C16(H16), C17(H17), C22(H22), C23(H23), C24(H24), C26(H26), C27(H27),
  C28(H28), C29(H29), C34(H34), C35(H35), C36(H36)
2.b Idealised Me refined as rotating group:
 C8(H8A,H8B,H8C), C20(H20A,H20B,H20C), C32(H32A,H32B,H32C)
;
_smtbx_masks_void_probe_radius 1.2
_smtbx_masks_void_truncation_radius 1.2
_olex2_submission_special_instructions 'No special instructions were received'
_oxdiff_exptl_absorpt_empirical_details
;
Empirical correction (ABSPACK) includes:
- Absorption correction using spherical harmonics
- Frame scaling
;
_oxdiff_exptl_absorpt_empirical_full_max 1.429
_oxdiff_exptl_absorpt_empirical_full_min 0.556

loop_
_space_group_symop_operation_xyz
'x, y, z'
'-x, -y, -z'

loop_
_atom_site_label
_atom_site_type_symbol
_atom_site_fract_x
_atom_site_fract_y
_atom_site_fract_z
_atom_site_U_iso_or_equiv
_atom_site_adp_type
_atom_site_occupancy
_atom_site_site_symmetry_order
_atom_site_calc_flag
_atom_site_refinement_flags_posn
_atom_site_refinement_flags_adp
_atom_site_refinement_flags_occupancy
_atom_site_disorder_assembly
_atom_site_disorder_group
Zn1 Zn 0.72056(4) 0.69148(3) 0.66586(3) 0.04094(15) Uani 1 1 d . . . . .
N1 N 0.9041(2) 0.6113(2) 0.67795(17) 0.0444(6) Uani 1 1 d . . . . .
N2 N 1.0530(2) 0.4609(2) 0.67202(19) 0.0499(6) Uani 1 1 d . . . . .
N3 N 0.7542(2) 0.5538(2) 0.58764(17) 0.0432(6) Uani 1 1 d . . . . .
N4 N 0.9085(3) 0.4026(2) 0.5493(2) 0.0555(7) Uani 1 1 d . . . . .
N5 N 0.7250(2) 0.81229(19) 0.54422(16) 0.0399(5) Uani 1 1 d . . . . .
N6 N 0.6470(2) 0.8993(2) 0.40778(18) 0.0469(6) Uani 1 1 d . . . . .
N7 N 0.5340(2) 0.7471(2) 0.61734(17) 0.0410(5) Uani 1 1 d . . . . .
N8 N 0.4180(2) 0.8761(2) 0.4994(2) 0.0511(6) Uani 1 1 d . . . . .
N9 N 0.6983(2) 0.7786(2) 0.77232(17) 0.0438(6) Uani 1 1 d . . . . .
N10 N 0.6560(4) 0.7925(3) 0.9214(2) 0.0697(9) Uani 1 1 d . . . . .
N11 N 0.6671(3) 0.5815(2) 0.79076(18) 0.0480(6) Uani 1 1 d . . . . .
N12 N 0.6471(4) 0.5623(3) 0.9560(2) 0.0844(12) Uani 1 1 d . . . . .
C1 C 0.9965(3) 0.6172(3) 0.7249(2) 0.0470(7) Uani 1 1 d . . . . .
C2 C 1.0075(3) 0.6989(3) 0.7686(2) 0.0554(8) Uani 1 1 d . . . . .
H2 H 0.945016 0.763460 0.770871 0.067 Uiso 1 1 calc R U . . .
C3 C 1.1133(4) 0.6815(4) 0.8082(3) 0.0644(10) Uani 1 1 d . . . . .
H3 H 1.124056 0.735330 0.838520 0.077 Uiso 1 1 calc R U . . .
C4 C 1.2052(4) 0.5865(4) 0.8047(3) 0.0691(11) Uani 1 1 d . . . . .
H4 H 1.276582 0.577645 0.833117 0.083 Uiso 1 1 calc R U . . .
C5 C 1.1964(3) 0.5055(4) 0.7620(3) 0.0614(9) Uani 1 1 d . . . . .
H5 H 1.259312 0.441199 0.759960 0.074 Uiso 1 1 calc R U . . .
C6 C 1.0894(3) 0.5234(3) 0.7216(2) 0.0503(8) Uani 1 1 d . . . . .
C7 C 0.9412(3) 0.5177(2) 0.6476(2) 0.0444(7) Uani 1 1 d . . . . .
C8 C 1.1229(3) 0.3538(3) 0.6554(3) 0.0653(10) Uani 1 1 d . . . . .
H8A H 1.075915 0.301649 0.674825 0.098 Uiso 1 1 calc R U . . .
H8B H 1.193948 0.329713 0.691406 0.098 Uiso 1 1 calc R U . . .
H8C H 1.145978 0.358033 0.588720 0.098 Uiso 1 1 calc R U . . .
C9 C 0.8649(3) 0.4874(2) 0.5915(2) 0.0444(7) Uani 1 1 d . . . . .
C10 C 0.8326(4) 0.3828(3) 0.4984(3) 0.0585(9) Uani 1 1 d . . . . .
H10 H 0.859611 0.322639 0.467054 0.070 Uiso 1 1 calc R U . . .
C11 C 0.7185(3) 0.4447(3) 0.4895(2) 0.0543(8) Uani 1 1 d . . . . .
H11 H 0.666573 0.429017 0.452911 0.065 Uiso 1 1 calc R U . . .
C12 C 0.6818(3) 0.5313(3) 0.5362(2) 0.0498(7) Uani 1 1 d . . . . .
H12 H 0.602713 0.576055 0.531404 0.060 Uiso 1 1 calc R U . . .
C13 C 0.8102(3) 0.8517(2) 0.4874(2) 0.0413(6) Uani 1 1 d . . . . .
C14 C 0.9236(3) 0.8491(3) 0.5045(2) 0.0505(7) Uani 1 1 d . . . . .
H14 H 0.956699 0.813931 0.562863 0.061 Uiso 1 1 calc R U . . .
C15 C 0.9870(3) 0.8994(3) 0.4334(3) 0.0595(9) Uani 1 1 d . . . . .
H15 H 1.065378 0.898191 0.443157 0.071 Uiso 1 1 calc R U . . .
C16 C 0.9384(3) 0.9520(3) 0.3475(3) 0.0626(9) Uani 1 1 d . . . . .
H16 H 0.984739 0.985826 0.300474 0.075 Uiso 1 1 calc R U . . .
C17 C 0.8255(3) 0.9562(3) 0.3291(3) 0.0588(9) Uani 1 1 d . . . . .
H17 H 0.792933 0.991193 0.270491 0.071 Uiso 1 1 calc R U . . .
C18 C 0.7620(3) 0.9062(3) 0.4014(2) 0.0463(7) Uani 1 1 d . . . . .
C19 C 0.6300(3) 0.8439(2) 0.4949(2) 0.0404(6) Uani 1 1 d . . . . .
C20 C 0.5649(4) 0.9423(4) 0.3314(2) 0.0653(10) Uani 1 1 d . . . . .
H20A H 0.522405 0.888951 0.328781 0.098 Uiso 1 1 calc R U . . .
H20B H 0.609547 0.956086 0.271937 0.098 Uiso 1 1 calc R U . . .
H20C H 0.508141 1.010504 0.342703 0.098 Uiso 1 1 calc R U . . .
C21 C 0.5193(3) 0.8214(2) 0.5375(2) 0.0414(6) Uani 1 1 d . . . . .
C22 C 0.3222(3) 0.8514(3) 0.5447(3) 0.0553(8) Uani 1 1 d . . . . .
H22 H 0.247363 0.887975 0.519484 0.066 Uiso 1 1 calc R U . . .
C23 C 0.3269(3) 0.7759(3) 0.6254(3) 0.0539(8) Uani 1 1 d . . . . .
H23 H 0.257563 0.759618 0.656034 0.065 Uiso 1 1 calc R U . . .
C24 C 0.4361(3) 0.7245(3) 0.6604(2) 0.0471(7) Uani 1 1 d . . . . .
H24 H 0.442372 0.671769 0.716447 0.057 Uiso 1 1 calc R U . . .
C25 C 0.7031(3) 0.8806(3) 0.7821(2) 0.0470(7) Uani 1 1 d . . . . .
C26 C 0.7301(3) 0.9655(3) 0.7161(2) 0.0483(7) Uani 1 1 d . . . . .
H26 H 0.750581 0.958842 0.652691 0.058 Uiso 1 1 calc R U . . .
C27 C 0.7257(4) 1.0587(3) 0.7470(3) 0.0598(9) Uani 1 1 d . . . . .
H27 H 0.742767 1.118292 0.703912 0.072 Uiso 1 1 calc R U . . .
C28 C 0.6966(5) 1.0680(4) 0.8410(3) 0.0788(13) Uani 1 1 d . . . . .
H28 H 0.694562 1.133887 0.859781 0.095 Uiso 1 1 calc R U . . .
C29 C 0.6710(5) 0.9851(4) 0.9064(3) 0.0857(14) Uani 1 1 d . . . . .
H29 H 0.650999 0.992121 0.969794 0.103 Uiso 1 1 calc R U . . .
C30 C 0.6758(4) 0.8903(3) 0.8756(3) 0.0625(9) Uani 1 1 d . . . . .
C31 C 0.6700(3) 0.7299(3) 0.8572(2) 0.0532(8) Uani 1 1 d . . . . .
C32 C 0.6186(7) 0.7703(5) 1.0222(3) 0.106(2) Uani 1 1 d . . . . .
H32A H 0.551113 0.739667 1.029725 0.159 Uiso 1 1 calc R U . . .
H32B H 0.595800 0.838418 1.046359 0.159 Uiso 1 1 calc R U . . .
H32C H 0.684278 0.718223 1.056848 0.159 Uiso 1 1 calc R U . . .
C33 C 0.6600(4) 0.6180(3) 0.8704(2) 0.0565(9) Uani 1 1 d . . . . .
C34 C 0.6371(6) 0.4608(4) 0.9598(3) 0.0888(16) Uani 1 1 d . . . . .
H34 H 0.628852 0.417238 1.019425 0.107 Uiso 1 1 calc R U . . .
C35 C 0.6383(5) 0.4181(3) 0.8827(3) 0.0740(12) Uani 1 1 d . . . . .
H35 H 0.627784 0.347715 0.887354 0.089 Uiso 1 1 calc R U . . .
C36 C 0.6554(4) 0.4813(3) 0.7977(3) 0.0582(9) Uani 1 1 d . . . . .
H36 H 0.658949 0.453097 0.742380 0.070 Uiso 1 1 calc R U . . .
F1 F 0.3836(5) 0.7393(4) 0.8643(3) 0.1477(17) Uani 1 1 d . . . . .
F2 F 0.3827(5) 0.9123(4) 0.8675(3) 0.169(2) Uani 1 1 d . . . . .
F3 F 0.3147(4) 0.8105(2) 0.98811(18) 0.1202(13) Uani 1 1 d . . . . .
F4 F 0.2139(5) 0.8726(3) 0.8600(3) 0.1485(17) Uani 1 1 d . . . . .
B1 B 0.3273(7) 0.8340(5) 0.8945(3) 0.0818(17) Uani 1 1 d . . . . .
F5 F 0.4742(2) 0.46196(18) 0.65922(19) 0.0759(7) Uani 1 1 d . . . . .
F6 F 0.4632(5) 0.3102(3) 0.7590(3) 0.165(2) Uani 1 1 d . . . . .
F7 F 0.6229(3) 0.3110(3) 0.6794(4) 0.165(2) Uani 1 1 d . . . . .
F8 F 0.4639(7) 0.3154(3) 0.6135(4) 0.239(4) Uani 1 1 d . . . . .
B2 B 0.5053(4) 0.3479(4) 0.6753(3) 0.0621(10) Uani 1 1 d . . . . .

loop_
_atom_site_aniso_label
_atom_site_aniso_U_11
_atom_site_aniso_U_22
_atom_site_aniso_U_33
_atom_site_aniso_U_23
_atom_site_aniso_U_13
_atom_site_aniso_U_12
Zn1 0.0495(3) 0.0398(2) 0.0321(2) -0.00118(15) -0.00430(16) -0.01323(17)
N1 0.0482(14) 0.0466(14) 0.0360(12) -0.0010(11) -0.0058(10) -0.0128(11)
N2 0.0493(15) 0.0475(15) 0.0458(14) 0.0011(12) -0.0053(12) -0.0080(12)
N3 0.0503(14) 0.0399(13) 0.0384(13) -0.0050(10) -0.0023(11) -0.0126(11)
N4 0.0654(18) 0.0431(15) 0.0541(16) -0.0091(13) -0.0050(14) -0.0083(13)
N5 0.0454(13) 0.0377(12) 0.0344(12) -0.0028(10) -0.0050(10) -0.0100(10)
N6 0.0489(14) 0.0513(15) 0.0357(13) 0.0062(11) -0.0071(11) -0.0148(12)
N7 0.0475(14) 0.0394(13) 0.0347(12) -0.0056(10) 0.0005(10) -0.0118(10)
N8 0.0491(15) 0.0541(16) 0.0487(15) 0.0008(12) -0.0107(12) -0.0163(12)
N9 0.0551(15) 0.0432(13) 0.0338(12) -0.0053(10) -0.0024(11) -0.0159(11)
N10 0.113(3) 0.070(2) 0.0339(14) -0.0115(14) 0.0064(16) -0.041(2)
N11 0.0621(16) 0.0461(14) 0.0369(13) 0.0033(11) -0.0035(11) -0.0240(12)
N12 0.143(4) 0.086(3) 0.0370(16) 0.0060(16) -0.0067(19) -0.064(3)
C1 0.0512(18) 0.0545(18) 0.0353(15) 0.0015(13) -0.0048(13) -0.0207(14)
C2 0.061(2) 0.065(2) 0.0445(17) -0.0056(15) -0.0058(15) -0.0256(17)
C3 0.068(2) 0.090(3) 0.0462(19) -0.0095(19) -0.0035(17) -0.041(2)
C4 0.055(2) 0.102(3) 0.050(2) 0.002(2) -0.0083(16) -0.031(2)
C5 0.0504(19) 0.079(3) 0.0490(19) 0.0062(18) -0.0081(15) -0.0202(18)
C6 0.0472(17) 0.0570(19) 0.0396(16) 0.0062(14) -0.0031(13) -0.0137(15)
C7 0.0488(17) 0.0417(16) 0.0374(15) -0.0004(12) 0.0002(12) -0.0099(13)
C8 0.056(2) 0.054(2) 0.074(2) -0.0024(18) -0.0044(18) -0.0028(16)
C9 0.0518(17) 0.0390(15) 0.0384(15) 0.0005(12) -0.0008(13) -0.0123(13)
C10 0.076(2) 0.0455(18) 0.055(2) -0.0155(15) -0.0045(17) -0.0135(17)
C11 0.064(2) 0.0524(19) 0.0506(18) -0.0134(15) -0.0032(16) -0.0200(16)
C12 0.0542(19) 0.0518(18) 0.0454(17) -0.0079(14) -0.0030(14) -0.0186(15)
C13 0.0483(16) 0.0351(14) 0.0387(15) -0.0026(12) -0.0014(12) -0.0121(12)
C14 0.0486(17) 0.0511(18) 0.0493(18) -0.0025(14) -0.0034(14) -0.0145(14)
C15 0.0486(19) 0.060(2) 0.069(2) -0.0039(18) -0.0008(16) -0.0193(16)
C16 0.059(2) 0.059(2) 0.063(2) 0.0034(17) 0.0105(17) -0.0214(17)
C17 0.063(2) 0.056(2) 0.0475(18) 0.0086(15) 0.0013(16) -0.0162(16)
C18 0.0514(17) 0.0415(16) 0.0416(16) 0.0006(13) -0.0024(13) -0.0118(13)
C19 0.0471(16) 0.0382(14) 0.0339(14) -0.0025(11) -0.0023(12) -0.0115(12)
C20 0.065(2) 0.082(3) 0.0429(18) 0.0155(18) -0.0176(16) -0.0249(19)
C21 0.0484(16) 0.0399(15) 0.0361(14) -0.0041(12) -0.0047(12) -0.0138(13)
C22 0.0444(17) 0.059(2) 0.060(2) -0.0036(16) -0.0097(15) -0.0140(15)
C23 0.0505(19) 0.057(2) 0.0562(19) -0.0100(16) 0.0044(15) -0.0205(15)
C24 0.0552(18) 0.0480(17) 0.0379(15) -0.0057(13) 0.0041(13) -0.0177(14)
C25 0.0517(18) 0.0438(16) 0.0462(17) -0.0087(13) -0.0077(14) -0.0121(13)
C26 0.0539(18) 0.0418(16) 0.0481(17) -0.0058(13) -0.0076(14) -0.0116(13)
C27 0.073(2) 0.0411(17) 0.066(2) -0.0082(16) -0.0093(18) -0.0165(16)
C28 0.108(4) 0.055(2) 0.081(3) -0.027(2) -0.005(3) -0.024(2)
C29 0.137(4) 0.078(3) 0.053(2) -0.028(2) 0.008(3) -0.040(3)
C30 0.089(3) 0.061(2) 0.0427(18) -0.0143(16) -0.0015(17) -0.026(2)
C31 0.072(2) 0.0569(19) 0.0342(15) -0.0052(14) -0.0042(14) -0.0247(17)
C32 0.192(6) 0.109(4) 0.037(2) -0.024(2) 0.023(3) -0.076(4)
C33 0.075(2) 0.061(2) 0.0361(16) 0.0033(15) -0.0030(15) -0.0322(18)
C34 0.149(5) 0.080(3) 0.046(2) 0.016(2) -0.011(2) -0.063(3)
C35 0.111(3) 0.059(2) 0.057(2) 0.0100(18) -0.008(2) -0.045(2)
C36 0.078(2) 0.0504(19) 0.0495(19) 0.0019(15) -0.0039(17) -0.0300(17)
F1 0.228(5) 0.151(4) 0.082(2) -0.054(2) 0.045(3) -0.076(3)
F2 0.250(5) 0.167(4) 0.125(3) 0.060(3) -0.049(3) -0.157(4)
F3 0.233(4) 0.0775(18) 0.0445(13) -0.0010(12) -0.0015(18) -0.044(2)
F4 0.213(5) 0.123(3) 0.122(3) 0.042(2) -0.067(3) -0.090(3)
B1 0.142(5) 0.081(3) 0.036(2) 0.007(2) -0.014(3) -0.062(4)
F5 0.0695(14) 0.0538(12) 0.1000(18) -0.0027(12) -0.0176(13) -0.0139(10)
F6 0.220(5) 0.100(3) 0.126(3) 0.023(2) 0.059(3) -0.025(3)
F7 0.093(2) 0.0623(18) 0.308(7) 0.001(3) 0.002(3) -0.0033(16)
F8 0.465(10) 0.070(2) 0.196(5) -0.012(3) -0.228(6) -0.030(4)
B2 0.063(3) 0.058(2) 0.062(3) -0.001(2) -0.008(2) -0.017(2)

loop_
_atom_type_symbol
_atom_type_description
_atom_type_scat_dispersion_real
_atom_type_scat_dispersion_imag
_atom_type_scat_source
B B 0.0090 0.0039 'International Tables Vol C Tables 4.2.6.8 and 6.1.1.4'
C C 0.0181 0.0091 'International Tables Vol C Tables 4.2.6.8 and 6.1.1.4'
F F 0.0727 0.0534 'International Tables Vol C Tables 4.2.6.8 and 6.1.1.4'
H H 0.0000 0.0000 'International Tables Vol C Tables 4.2.6.8 and 6.1.1.4'
N N 0.0311 0.0180 'International Tables Vol C Tables 4.2.6.8 and 6.1.1.4'
Zn Zn -1.5491 0.6778 'International Tables Vol C Tables 4.2.6.8 and 6.1.1.4'

loop_
_exptl_crystal_face_index_h
_exptl_crystal_face_index_k
_exptl_crystal_face_index_l
_exptl_crystal_face_perp_dist
0 0 1 0.0653
0 0 -1 0.0653
1 -2 -2 0.2011
-1 2 2 0.1911
3 -6 2 0.1936
-2 -1 -1 0.0281
7 5 2 0.0559

loop_
_geom_angle_atom_site_label_1
_geom_angle_atom_site_label_2
_geom_angle_atom_site_label_3
_geom_angle
_geom_angle_site_symmetry_1
_geom_angle_site_symmetry_3
_geom_angle_publ_flag
N1 Zn1 N3 75.46(10) . . ?
N1 Zn1 N7 162.32(10) . . ?
N1 Zn1 N11 93.53(10) . . ?
N3 Zn1 N7 87.59(9) . . ?
N5 Zn1 N1 100.78(10) . . ?
N5 Zn1 N3 94.87(9) . . ?
N5 Zn1 N7 75.32(9) . . ?
N5 Zn1 N11 165.64(10) . . ?
N9 Zn1 N1 98.03(10) . . ?
N9 Zn1 N3 162.31(10) . . ?
N9 Zn1 N5 102.55(10) . . ?
N9 Zn1 N7 99.65(10) . . ?
N9 Zn1 N11 76.26(10) . . ?
N11 Zn1 N3 87.61(10) . . ?
N11 Zn1 N7 90.69(10) . . ?
C1 N1 Zn1 137.5(2) . . ?
C7 N1 Zn1 115.2(2) . . ?
C7 N1 C1 105.9(3) . . ?
C6 N2 C8 124.5(3) . . ?
C7 N2 C6 106.1(3) . . ?
C7 N2 C8 129.3(3) . . ?
C9 N3 Zn1 114.5(2) . . ?
C12 N3 Zn1 129.3(2) . . ?
C12 N3 C9 116.2(3) . . ?
C9 N4 C10 115.3(3) . . ?
C13 N5 Zn1 137.0(2) . . ?
C19 N5 Zn1 115.2(2) . . ?
C19 N5 C13 105.8(2) . . ?
C18 N6 C20 124.8(3) . . ?
C19 N6 C18 106.1(2) . . ?
C19 N6 C20 129.1(3) . . ?
C21 N7 Zn1 114.0(2) . . ?
C24 N7 Zn1 129.4(2) . . ?
C24 N7 C21 116.2(3) . . ?
C21 N8 C22 115.4(3) . . ?
C25 N9 Zn1 137.5(2) . . ?
C31 N9 Zn1 116.8(2) . . ?
C31 N9 C25 105.6(3) . . ?
C30 N10 C32 123.7(3) . . ?
C31 N10 C30 106.9(3) . . ?
C31 N10 C32 129.2(4) . . ?
C33 N11 Zn1 113.5(2) . . ?
C33 N11 C36 116.9(3) . . ?
C36 N11 Zn1 129.1(2) . . ?
C33 N12 C34 115.1(4) . . ?
N1 C1 C2 130.7(3) . . ?
N1 C1 C6 108.5(3) . . ?
C6 C1 C2 120.7(3) . . ?
C1 C2 H2 121.5 . . ?
C3 C2 C1 116.9(4) . . ?
C3 C2 H2 121.5 . . ?
C2 C3 H3 119.3 . . ?
C2 C3 C4 121.4(4) . . ?
C4 C3 H3 119.3 . . ?
C3 C4 H4 118.7 . . ?
C5 C4 C3 122.6(4) . . ?
C5 C4 H4 118.7 . . ?
C4 C5 H5 122.1 . . ?
C4 C5 C6 115.9(4) . . ?
C6 C5 H5 122.1 . . ?
N2 C6 C1 106.9(3) . . ?
N2 C6 C5 130.7(3) . . ?
C1 C6 C5 122.4(4) . . ?
N1 C7 N2 112.5(3) . . ?
N1 C7 C9 120.1(3) . . ?
N2 C7 C9 127.4(3) . . ?
N2 C8 H8A 109.5 . . ?
N2 C8 H8B 109.5 . . ?
N2 C8 H8C 109.5 . . ?
H8A C8 H8B 109.5 . . ?
H8A C8 H8C 109.5 . . ?
H8B C8 H8C 109.5 . . ?
N3 C9 C7 113.6(3) . . ?
N4 C9 N3 126.5(3) . . ?
N4 C9 C7 119.8(3) . . ?
N4 C10 H10 118.4 . . ?
N4 C10 C11 123.1(3) . . ?
C11 C10 H10 118.4 . . ?
C10 C11 H11 121.5 . . ?
C10 C11 C12 117.1(3) . . ?
C12 C11 H11 121.5 . . ?
N3 C12 C11 121.8(3) . . ?
N3 C12 H12 119.1 . . ?
C11 C12 H12 119.1 . . ?
N5 C13 C18 108.4(3) . . ?
C14 C13 N5 131.2(3) . . ?
C14 C13 C18 120.3(3) . . ?
C13 C14 H14 121.2 . . ?
C15 C14 C13 117.6(3) . . ?
C15 C14 H14 121.2 . . ?
C14 C15 H15 119.3 . . ?
C14 C15 C16 121.5(3) . . ?
C16 C15 H15 119.3 . . ?
C15 C16 H16 119.0 . . ?
C17 C16 C15 122.0(3) . . ?
C17 C16 H16 119.0 . . ?
C16 C17 H17 122.0 . . ?
C16 C17 C18 116.1(3) . . ?
C18 C17 H17 122.0 . . ?
N6 C18 C13 106.5(3) . . ?
N6 C18 C17 131.0(3) . . ?
C17 C18 C13 122.5(3) . . ?
N5 C19 N6 113.2(3) . . ?
N5 C19 C21 119.9(3) . . ?
N6 C19 C21 126.8(3) . . ?
N6 C20 H20A 109.5 . . ?
N6 C20 H20B 109.5 . . ?
N6 C20 H20C 109.5 . . ?
H20A C20 H20B 109.5 . . ?
H20A C20 H20C 109.5 . . ?
H20B C20 H20C 109.5 . . ?
N7 C21 C19 113.4(3) . . ?
N8 C21 N7 126.5(3) . . ?
N8 C21 C19 120.0(3) . . ?
N8 C22 H22 118.4 . . ?
N8 C22 C23 123.1(3) . . ?
C23 C22 H22 118.4 . . ?
C22 C23 H23 121.4 . . ?
C22 C23 C24 117.2(3) . . ?
C24 C23 H23 121.4 . . ?
N7 C24 C23 121.5(3) . . ?
N7 C24 H24 119.2 . . ?
C23 C24 H24 119.2 . . ?
N9 C25 C26 130.5(3) . . ?
N9 C25 C30 108.5(3) . . ?
C30 C25 C26 121.0(3) . . ?
C25 C26 H26 121.5 . . ?
C27 C26 C25 117.0(3) . . ?
C27 C26 H26 121.5 . . ?
C26 C27 H27 119.3 . . ?
C26 C27 C28 121.4(4) . . ?
C28 C27 H27 119.3 . . ?
C27 C28 H28 118.9 . . ?
C29 C28 C27 122.1(4) . . ?
C29 C28 H28 118.9 . . ?
C28 C29 H29 121.6 . . ?
C28 C29 C30 116.7(4) . . ?
C30 C29 H29 121.6 . . ?
N10 C30 C25 106.1(3) . . ?
N10 C30 C29 132.1(4) . . ?
C29 C30 C25 121.7(4) . . ?
N9 C31 N10 112.8(3) . . ?
N9 C31 C33 118.9(3) . . ?
N10 C31 C33 128.3(3) . . ?
N10 C32 H32A 109.5 . . ?
N10 C32 H32B 109.5 . . ?
N10 C32 H32C 109.5 . . ?
H32A C32 H32B 109.5 . . ?
H32A C32 H32C 109.5 . . ?
H32B C32 H32C 109.5 . . ?
N11 C33 C31 113.9(3) . . ?
N12 C33 N11 126.0(3) . . ?
N12 C33 C31 120.1(3) . . ?
N12 C34 H34 118.3 . . ?
N12 C34 C35 123.3(4) . . ?
C35 C34 H34 118.3 . . ?
C34 C35 H35 121.5 . . ?
C34 C35 C36 116.9(4) . . ?
C36 C35 H35 121.5 . . ?
N11 C36 C35 121.6(4) . . ?
N11 C36 H36 119.2 . . ?
C35 C36 H36 119.2 . . ?
F1 B1 F4 108.4(5) . . ?
F2 B1 F1 114.0(6) . . ?
F2 B1 F3 110.6(4) . . ?
F2 B1 F4 108.5(5) . . ?
F3 B1 F1 107.6(4) . . ?
F3 B1 F4 107.6(5) . . ?
F6 B2 F5 109.9(4) . . ?
F6 B2 F7 105.0(5) . . ?
F7 B2 F5 108.2(4) . . ?
F8 B2 F5 110.2(4) . . ?
F8 B2 F6 109.4(6) . . ?
F8 B2 F7 114.0(6) . . ?

loop_
_geom_bond_atom_site_label_1
_geom_bond_atom_site_label_2
_geom_bond_distance
_geom_bond_site_symmetry_2
_geom_bond_publ_flag
Zn1 N1 2.130(3) . ?
Zn1 N3 2.248(3) . ?
Zn1 N5 2.127(2) . ?
Zn1 N7 2.261(3) . ?
Zn1 N9 2.069(3) . ?
Zn1 N11 2.234(2) . ?
N1 C1 1.384(4) . ?
N1 C7 1.325(4) . ?
N2 C6 1.380(5) . ?
N2 C7 1.362(4) . ?
N2 C8 1.458(5) . ?
N3 C9 1.345(4) . ?
N3 C12 1.333(4) . ?
N4 C9 1.326(4) . ?
N4 C10 1.342(5) . ?
N5 C13 1.384(4) . ?
N5 C19 1.321(4) . ?
N6 C18 1.383(4) . ?
N6 C19 1.355(4) . ?
N6 C20 1.475(4) . ?
N7 C21 1.347(4) . ?
N7 C24 1.338(4) . ?
N8 C21 1.320(4) . ?
N8 C22 1.338(5) . ?
N9 C25 1.387(4) . ?
N9 C31 1.330(4) . ?
N10 C30 1.385(5) . ?
N10 C31 1.338(5) . ?
N10 C32 1.488(5) . ?
N11 C33 1.337(4) . ?
N11 C36 1.338(4) . ?
N12 C33 1.329(5) . ?
N12 C34 1.354(6) . ?
C1 C2 1.397(5) . ?
C1 C6 1.393(5) . ?
C2 H2 0.9500 . ?
C2 C3 1.379(5) . ?
C3 H3 0.9500 . ?
C3 C4 1.398(6) . ?
C4 H4 0.9500 . ?
C4 C5 1.370(6) . ?
C5 H5 0.9500 . ?
C5 C6 1.396(5) . ?
C7 C9 1.469(5) . ?
C8 H8A 0.9800 . ?
C8 H8B 0.9800 . ?
C8 H8C 0.9800 . ?
C10 H10 0.9500 . ?
C10 C11 1.362(5) . ?
C11 H11 0.9500 . ?
C11 C12 1.381(5) . ?
C12 H12 0.9500 . ?
C13 C14 1.383(5) . ?
C13 C18 1.404(4) . ?
C14 H14 0.9500 . ?
C14 C15 1.382(5) . ?
C15 H15 0.9500 . ?
C15 C16 1.399(6) . ?
C16 H16 0.9500 . ?
C16 C17 1.377(6) . ?
C17 H17 0.9500 . ?
C17 C18 1.392(5) . ?
C19 C21 1.471(4) . ?
C20 H20A 0.9800 . ?
C20 H20B 0.9800 . ?
C20 H20C 0.9800 . ?
C22 H22 0.9500 . ?
C22 C23 1.368(5) . ?
C23 H23 0.9500 . ?
C23 C24 1.372(5) . ?
C24 H24 0.9500 . ?
C25 C26 1.400(5) . ?
C25 C30 1.397(5) . ?
C26 H26 0.9500 . ?
C26 C27 1.370(5) . ?
C27 H27 0.9500 . ?
C27 C28 1.406(6) . ?
C28 H28 0.9500 . ?
C28 C29 1.370(7) . ?
C29 H29 0.9500 . ?
C29 C30 1.388(6) . ?
C31 C33 1.471(5) . ?
C32 H32A 0.9800 . ?
C32 H32B 0.9800 . ?
C32 H32C 0.9800 . ?
C34 H34 0.9500 . ?
C34 C35 1.359(6) . ?
C35 H35 0.9500 . ?
C35 C36 1.374(5) . ?
C36 H36 0.9500 . ?
F1 B1 1.362(8) . ?
F2 B1 1.342(6) . ?
F3 B1 1.343(5) . ?
F4 B1 1.401(8) . ?
F5 B2 1.401(5) . ?
F6 B2 1.324(6) . ?
F7 B2 1.339(6) . ?
F8 B2 1.273(6) . ?

loop_
_geom_torsion_atom_site_label_1
_geom_torsion_atom_site_label_2
_geom_torsion_atom_site_label_3
_geom_torsion_atom_site_label_4
_geom_torsion
_geom_torsion_site_symmetry_1
_geom_torsion_site_symmetry_2
_geom_torsion_site_symmetry_3
_geom_torsion_site_symmetry_4
_geom_torsion_publ_flag
Zn1 N1 C1 C2 -16.6(5) . . . . ?
Zn1 N1 C1 C6 165.1(2) . . . . ?
Zn1 N1 C7 N2 -169.0(2) . . . . ?
Zn1 N1 C7 C9 12.9(4) . . . . ?
Zn1 N3 C9 N4 -177.8(3) . . . . ?
Zn1 N3 C9 C7 0.8(3) . . . . ?
Zn1 N3 C12 C11 177.5(2) . . . . ?
Zn1 N5 C13 C14 -22.6(5) . . . . ?
Zn1 N5 C13 C18 160.6(2) . . . . ?
Zn1 N5 C19 N6 -164.6(2) . . . . ?
Zn1 N5 C19 C21 17.6(4) . . . . ?
Zn1 N7 C21 N8 -171.9(3) . . . . ?
Zn1 N7 C21 C19 4.6(3) . . . . ?
Zn1 N7 C24 C23 172.2(2) . . . . ?
Zn1 N9 C25 C26 -1.8(6) . . . . ?
Zn1 N9 C25 C30 178.6(3) . . . . ?
Zn1 N9 C31 N10 -179.3(3) . . . . ?
Zn1 N9 C31 C33 1.9(4) . . . . ?
Zn1 N11 C33 N12 -169.7(4) . . . . ?
Zn1 N11 C33 C31 9.3(4) . . . . ?
Zn1 N11 C36 C35 170.4(3) . . . . ?
N1 C1 C2 C3 -178.6(3) . . . . ?
N1 C1 C6 N2 0.3(3) . . . . ?
N1 C1 C6 C5 179.2(3) . . . . ?
N1 C7 C9 N3 -9.1(4) . . . . ?
N1 C7 C9 N4 169.6(3) . . . . ?
N2 C7 C9 N3 173.1(3) . . . . ?
N2 C7 C9 N4 -8.2(5) . . . . ?
N4 C10 C11 C12 -0.2(6) . . . . ?
N5 C13 C14 C15 -177.9(3) . . . . ?
N5 C13 C18 N6 0.3(3) . . . . ?
N5 C13 C18 C17 179.4(3) . . . . ?
N5 C19 C21 N7 -14.9(4) . . . . ?
N5 C19 C21 N8 161.9(3) . . . . ?
N6 C19 C21 N7 167.7(3) . . . . ?
N6 C19 C21 N8 -15.5(5) . . . . ?
N8 C22 C23 C24 0.2(6) . . . . ?
N9 C25 C26 C27 179.0(3) . . . . ?
N9 C25 C30 N10 0.7(4) . . . . ?
N9 C25 C30 C29 -178.6(4) . . . . ?
N9 C31 C33 N11 -7.8(5) . . . . ?
N9 C31 C33 N12 171.2(4) . . . . ?
N10 C31 C33 N11 173.5(4) . . . . ?
N10 C31 C33 N12 -7.4(7) . . . . ?
N12 C34 C35 C36 2.7(9) . . . . ?
C1 N1 C7 N2 0.2(3) . . . . ?
C1 N1 C7 C9 -178.0(3) . . . . ?
C1 C2 C3 C4 0.0(5) . . . . ?
C2 C1 C6 N2 -178.2(3) . . . . ?
C2 C1 C6 C5 0.7(5) . . . . ?
C2 C3 C4 C5 0.2(6) . . . . ?
C3 C4 C5 C6 0.0(6) . . . . ?
C4 C5 C6 N2 178.2(3) . . . . ?
C4 C5 C6 C1 -0.5(5) . . . . ?
C6 N2 C7 N1 0.0(3) . . . . ?
C6 N2 C7 C9 178.0(3) . . . . ?
C6 C1 C2 C3 -0.5(5) . . . . ?
C7 N1 C1 C2 178.0(3) . . . . ?
C7 N1 C1 C6 -0.3(3) . . . . ?
C7 N2 C6 C1 -0.2(3) . . . . ?
C7 N2 C6 C5 -179.0(3) . . . . ?
C8 N2 C6 C1 -177.7(3) . . . . ?
C8 N2 C6 C5 3.5(6) . . . . ?
C8 N2 C7 N1 177.4(3) . . . . ?
C8 N2 C7 C9 -4.7(5) . . . . ?
C9 N3 C12 C11 0.0(5) . . . . ?
C9 N4 C10 C11 0.3(5) . . . . ?
C10 N4 C9 N3 -0.3(5) . . . . ?
C10 N4 C9 C7 -178.8(3) . . . . ?
C10 C11 C12 N3 0.0(5) . . . . ?
C12 N3 C9 N4 0.2(5) . . . . ?
C12 N3 C9 C7 178.7(3) . . . . ?
C13 N5 C19 N6 1.8(3) . . . . ?
C13 N5 C19 C21 -175.9(3) . . . . ?
C13 C14 C15 C16 0.5(6) . . . . ?
C14 C13 C18 N6 -176.9(3) . . . . ?
C14 C13 C18 C17 2.2(5) . . . . ?
C14 C15 C16 C17 -0.2(6) . . . . ?
C15 C16 C17 C18 0.8(6) . . . . ?
C16 C17 C18 N6 177.0(4) . . . . ?
C16 C17 C18 C13 -1.7(5) . . . . ?
C18 N6 C19 N5 -1.6(4) . . . . ?
C18 N6 C19 C21 175.9(3) . . . . ?
C18 C13 C14 C15 -1.4(5) . . . . ?
C19 N5 C13 C14 175.5(3) . . . . ?
C19 N5 C13 C18 -1.3(3) . . . . ?
C19 N6 C18 C13 0.7(3) . . . . ?
C19 N6 C18 C17 -178.2(4) . . . . ?
C20 N6 C18 C13 -177.6(3) . . . . ?
C20 N6 C18 C17 3.5(6) . . . . ?
C20 N6 C19 N5 176.6(3) . . . . ?
C20 N6 C19 C21 -5.9(6) . . . . ?
C21 N7 C24 C23 -1.0(5) . . . . ?
C21 N8 C22 C23 0.8(5) . . . . ?
C22 N8 C21 N7 -2.2(5) . . . . ?
C22 N8 C21 C19 -178.5(3) . . . . ?
C22 C23 C24 N7 -0.1(5) . . . . ?
C24 N7 C21 N8 2.3(5) . . . . ?
C24 N7 C21 C19 178.8(3) . . . . ?
C25 N9 C31 N10 0.0(4) . . . . ?
C25 N9 C31 C33 -178.9(3) . . . . ?
C25 C26 C27 C28 0.6(6) . . . . ?
C26 C25 C30 N10 -179.0(3) . . . . ?
C26 C25 C30 C29 1.8(6) . . . . ?
C26 C27 C28 C29 -0.1(8) . . . . ?
C27 C28 C29 C30 0.3(8) . . . . ?
C28 C29 C30 N10 179.8(5) . . . . ?
C28 C29 C30 C25 -1.1(8) . . . . ?
C30 N10 C31 N9 0.5(5) . . . . ?
C30 N10 C31 C33 179.2(4) . . . . ?
C30 C25 C26 C27 -1.5(5) . . . . ?
C31 N9 C25 C26 179.2(4) . . . . ?
C31 N9 C25 C30 -0.4(4) . . . . ?
C31 N10 C30 C25 -0.7(5) . . . . ?
C31 N10 C30 C29 178.5(5) . . . . ?
C32 N10 C30 C25 -177.0(5) . . . . ?
C32 N10 C30 C29 2.2(9) . . . . ?
C32 N10 C31 N9 176.5(5) . . . . ?
C32 N10 C31 C33 -4.7(8) . . . . ?
C33 N11 C36 C35 -0.8(6) . . . . ?
C33 N12 C34 C35 -0.9(9) . . . . ?
C34 N12 C33 N11 -2.0(7) . . . . ?
C34 N12 C33 C31 179.1(4) . . . . ?
C34 C35 C36 N11 -1.8(7) . . . . ?
C36 N11 C33 N12 2.8(6) . . . . ?
C36 N11 C33 C31 -178.2(3) . . . . ?

loop_
_exptl_oxdiff_crystal_face_indexfrac_h
_exptl_oxdiff_crystal_face_indexfrac_k
_exptl_oxdiff_crystal_face_indexfrac_l
_exptl_oxdiff_crystal_face_x
_exptl_oxdiff_crystal_face_y
_exptl_oxdiff_crystal_face_z
0.0003 0.0007 1.0003 -0.0842 0.0465 0.0482
-0.0003 -0.0007 -1.0003 0.0842 -0.0465 -0.0482
0.9952 -2.0011 -2.0042 0.0210 0.0034 -0.3594
-0.9952 2.0011 2.0042 -0.0210 -0.0034 0.3594
2.9877 -5.9976 1.9897 -0.6107 0.3819 -0.6923
-1.9997 -1.0004 -0.9986 0.2068 0.1737 0.0381
7.0010 5.0000 1.9963 -0.5457 -0.8016 -0.0737

loop_
_smtbx_masks_void_nr
_smtbx_masks_void_average_x
_smtbx_masks_void_average_y
_smtbx_masks_void_average_z
_smtbx_masks_void_volume
_smtbx_masks_void_count_electrons
_smtbx_masks_void_content
1 0.000 0.170 0.000 386.9 81.8 '4 C2H3N'
